data_2237987
loop_
_publ_author_name
'Wang, De-Cai'
'Sun, Xiang'
'Su, Peng'
'Ou-Yang, Ping-Kai'

_publ_section_title
;
 5-Methyl-<i>N</i>-(1,3-thiazol-2-yl)isoxazole-4-carboxamide
;
_journal_issue 6
_journal_name_full 'Acta Crystallographica Section E'
_journal_page_first o853
_journal_paper_doi 10.1107/S1600536813012105
_journal_volume 69
_journal_year 2013
_chemical_formula_moiety 'C8 H7 N3 O2 S'
_chemical_formula_sum 'C8 H7 N3 O2 S'
_chemical_formula_weight 209.23
_chemical_name_systematic
;
5-Methyl-<i>N</i>-(1,3-thiazol-2-yl)isoxazole-4-carboxamide
;
_space_group_IT_number 14
_symmetry_cell_setting monoclinic
_symmetry_space_group_name_Hall '-P 2ybc'
_symmetry_space_group_name_H-M 'P 1 21/c 1'
_atom_sites_solution_hydrogens geom
_atom_sites_solution_primary direct
_atom_sites_solution_secondary difmap
_audit_creation_method SHELXL-97
_cell_angle_alpha 90.00
_cell_angle_beta 107.27(3)
_cell_angle_gamma 90.00
_cell_formula_units_Z 4
_cell_length_a 8.8460(18)
_cell_length_b 10.742(2)
_cell_length_c 10.024(2)
_cell_measurement_reflns_used 25
_cell_measurement_temperature 293(2)
_cell_measurement_theta_max 13
_cell_measurement_theta_min 10
_cell_volume 909.6(3)
_computing_cell_refinement 'CAD-4 EXPRESS (Enraf--Nonius,1994)'
_computing_data_collection 'CAD-4 EXPRESS (Enraf--Nonius,1994)'
_computing_data_reduction 'XCAD4 (Harms & Wocadlo,1995)'
_computing_molecular_graphics 'SHELXTL (Sheldrick, 2008)'
_computing_publication_material 'PLATON (Spek, 2009)'
_computing_structure_refinement 'SHELXL97 (Sheldrick, 2008)'
_computing_structure_solution 'SHELXS97 (Sheldrick, 2008)'
_diffrn_ambient_temperature 293(2)
_diffrn_measured_fraction_theta_full 0.998
_diffrn_measured_fraction_theta_max 0.998
_diffrn_measurement_device_type 'Enraf--Nonius CAD-4'
_diffrn_measurement_method \w/2\q
_diffrn_radiation_monochromator graphite
_diffrn_radiation_source 'fine-focus sealed tube'
_diffrn_radiation_type MoK\a
_diffrn_radiation_wavelength 0.71073
_diffrn_reflns_av_R_equivalents 0.0602
_diffrn_reflns_av_sigmaI/netI 0.0496
_diffrn_reflns_limit_h_max 10
_diffrn_reflns_limit_h_min 0
_diffrn_reflns_limit_k_max 12
_diffrn_reflns_limit_k_min -12
_diffrn_reflns_limit_l_max 11
_diffrn_reflns_limit_l_min -12
_diffrn_reflns_number 3462
_diffrn_reflns_theta_full 25.42
_diffrn_reflns_theta_max 25.42
_diffrn_reflns_theta_min 2.41
_diffrn_standards_decay_% 1
_diffrn_standards_interval_count 200
_diffrn_standards_interval_time 2
_diffrn_standards_number 3
_exptl_absorpt_coefficient_mu 0.331
_exptl_absorpt_correction_T_max 0.9677
_exptl_absorpt_correction_T_min 0.9073
_exptl_absorpt_correction_type psi-scan
_exptl_absorpt_process_details '(North <i>et al.</i>, 1968)'
_exptl_crystal_colour yellow
_exptl_crystal_density_diffrn 1.528
_exptl_crystal_density_method 'not measured'
_exptl_crystal_description block
_exptl_crystal_F_000 432
_exptl_crystal_size_max 0.30
_exptl_crystal_size_mid 0.20
_exptl_crystal_size_min 0.10
_refine_diff_density_max 0.383
_refine_diff_density_min -0.337
_refine_ls_extinction_coef 0.021(5)
_refine_ls_extinction_expression Fc^*^=kFc[1+0.001xFc^2^\l^3^/sin(2\q)]^-1/4^
_refine_ls_extinction_method SHELXL
_refine_ls_goodness_of_fit_ref 1.003
_refine_ls_hydrogen_treatment constr
_refine_ls_matrix_type full
_refine_ls_number_parameters 128
_refine_ls_number_reflns 1676
_refine_ls_number_restraints 0
_refine_ls_restrained_S_all 1.003
_refine_ls_R_factor_all 0.0672
_refine_ls_R_factor_gt 0.0508
_refine_ls_shift/su_max 0.000
_refine_ls_shift/su_mean 0.000
_refine_ls_structure_factor_coef Fsqd
_refine_ls_weighting_details 'calc w=1/[\s^2^(Fo^2^)+(0.1000P)^2^+0.1800P] where P=(Fo^2^+2Fc^2^)/3'
_refine_ls_weighting_scheme calc
_refine_ls_wR_factor_gt 0.1363
_refine_ls_wR_factor_ref 0.1519
_reflns_number_gt 1298
_reflns_number_total 1676
_reflns_threshold_expression >2sigma(I)
_cod_data_source_file pv2631.cif
_cod_data_source_block I
_cod_original_sg_symbol_H-M 'P 21/c'
_cod_database_code 2237987
_cod_database_fobs_code 2237987

loop_
_symmetry_equiv_pos_as_xyz
'x, y, z'
'-x, y+1/2, -z+1/2'
'-x, -y, -z'
'x, -y-1/2, z-1/2'

loop_
_atom_site_type_symbol
_atom_site_label
_atom_site_fract_x
_atom_site_fract_y
_atom_site_fract_z
_atom_site_U_iso_or_equiv
_atom_site_adp_type
_atom_site_calc_flag
_atom_site_refinement_flags
_atom_site_occupancy
_atom_site_symmetry_multiplicity
S S 0.27245(9) 0.30807(7) 0.46506(9) 0.0578(3) Uani d . 1 1
O O1 0.5024(2) 0.36916(17) 0.3546(2) 0.0517(6) Uani d . 1 1
N N1 0.3255(3) 0.0745(2) 0.5154(2) 0.0463(6) Uani d . 1 1
C C1 0.1512(4) 0.2266(3) 0.5378(4) 0.0629(9) Uani d . 1 1
H H1A 0.0654 0.2605 0.5607 0.075 Uiso calc R 1 1
O O2 0.8730(2) 0.2660(2) 0.1941(2) 0.0532(6) Uani d . 1 1
N N2 0.5011(2) 0.16438(19) 0.4088(2) 0.0390(5) Uani d . 1 1
H H2A 0.5475 0.0938 0.4106 0.047 Uiso calc R 1 1
C C2 0.1958(3) 0.1078(3) 0.5573(3) 0.0558(8) Uani d . 1 1
H H2B 0.1426 0.0507 0.5969 0.067 Uiso calc R 1 1
N N3 0.8148(3) 0.1439(3) 0.1552(3) 0.0569(7) Uani d . 1 1
C C3 0.3761(3) 0.1719(2) 0.4640(3) 0.0371(6) Uani d . 1 1
C C4 0.5547(3) 0.2644(2) 0.3512(3) 0.0358(5) Uani d . 1 1
C C5 0.6762(3) 0.2373(2) 0.2825(2) 0.0349(5) Uani d . 1 1
C C6 0.6993(3) 0.1306(3) 0.2088(3) 0.0459(6) Uani d . 1 1
H H6A 0.6384 0.0587 0.1998 0.055 Uiso calc R 1 1
C C7 0.7873(3) 0.3192(2) 0.2679(3) 0.0395(6) Uani d . 1 1
C C8 0.8309(4) 0.4479(3) 0.3178(3) 0.0546(7) Uani d . 1 1
H H8A 0.9169 0.4761 0.2855 0.082 Uiso calc R 1 1
H H8B 0.8626 0.4493 0.4180 0.082 Uiso calc R 1 1
H H8C 0.7413 0.5018 0.2821 0.082 Uiso calc R 1 1

loop_
_atom_site_aniso_label
_atom_site_aniso_U_11
_atom_site_aniso_U_22
_atom_site_aniso_U_33
_atom_site_aniso_U_12
_atom_site_aniso_U_13
_atom_site_aniso_U_23
S 0.0540(5) 0.0548(5) 0.0796(6) 0.0179(3) 0.0427(4) 0.0136(4)
O1 0.0510(12) 0.0391(10) 0.0740(14) 0.0077(8) 0.0325(10) 0.0069(9)
N1 0.0408(12) 0.0511(13) 0.0544(13) 0.0009(10) 0.0255(10) 0.0066(11)
C1 0.0458(17) 0.081(2) 0.076(2) 0.0194(16) 0.0384(16) 0.0196(18)
O2 0.0447(11) 0.0687(13) 0.0561(12) -0.0065(9) 0.0302(9) -0.0037(10)
N2 0.0395(11) 0.0359(10) 0.0499(12) 0.0032(9) 0.0260(10) 0.0014(9)
C2 0.0403(15) 0.076(2) 0.0595(17) 0.0020(14) 0.0282(13) 0.0169(15)
N3 0.0598(15) 0.0630(15) 0.0570(15) 0.0005(13) 0.0312(12) -0.0131(12)
C3 0.0320(12) 0.0434(14) 0.0378(13) 0.0024(10) 0.0133(10) -0.0014(10)
C4 0.0314(12) 0.0372(12) 0.0410(13) 0.0014(10) 0.0144(10) -0.0008(10)
C5 0.0329(12) 0.0382(13) 0.0356(12) 0.0004(10) 0.0132(10) 0.0014(10)
C6 0.0498(15) 0.0436(14) 0.0482(15) -0.0031(12) 0.0207(12) -0.0060(12)
C7 0.0358(13) 0.0501(15) 0.0351(13) 0.0006(11) 0.0143(11) 0.0039(10)
C8 0.0531(17) 0.0512(16) 0.0616(18) -0.0123(13) 0.0203(14) 0.0034(14)

loop_
_atom_type_symbol
_atom_type_description
_atom_type_scat_dispersion_real
_atom_type_scat_dispersion_imag
_atom_type_scat_source
C C 0.0033 0.0016 'International Tables Vol C Tables 4.2.6.8 and 6.1.1.4'
H H 0.0000 0.0000 'International Tables Vol C Tables 4.2.6.8 and 6.1.1.4'
N N 0.0061 0.0033 'International Tables Vol C Tables 4.2.6.8 and 6.1.1.4'
O O 0.0106 0.0060 'International Tables Vol C Tables 4.2.6.8 and 6.1.1.4'
S S 0.1246 0.1234 'International Tables Vol C Tables 4.2.6.8 and 6.1.1.4'

loop_
_geom_angle_atom_site_label_1
_geom_angle_atom_site_label_2
_geom_angle_atom_site_label_3
_geom_angle
C1 S C3 88.31(14)
C3 N1 C2 109.1(2)
C2 C1 S 111.0(2)
C2 C1 H1A 124.5
S C1 H1A 124.5
C7 O2 N3 109.2(2)
C4 N2 C3 122.9(2)
C4 N2 H2A 118.5
C3 N2 H2A 118.5
C1 C2 N1 116.1(3)
C1 C2 H2B 122.0
N1 C2 H2B 122.0
C6 N3 O2 104.7(2)
N1 C3 N2 121.6(2)
N1 C3 S 115.55(19)
N2 C3 S 122.86(19)
O1 C4 N2 122.0(2)
O1 C4 C5 122.1(2)
N2 C4 C5 115.9(2)
C7 C5 C6 104.4(2)
C7 C5 C4 125.2(2)
C6 C5 C4 130.3(2)
N3 C6 C5 112.4(3)
N3 C6 H6A 123.8
C5 C6 H6A 123.8
O2 C7 C5 109.3(2)
O2 C7 C8 117.0(2)
C5 C7 C8 133.7(3)
C7 C8 H8A 109.5
C7 C8 H8B 109.5
H8A C8 H8B 109.5
C7 C8 H8C 109.5
H8A C8 H8C 109.5
H8B C8 H8C 109.5

loop_
_geom_bond_atom_site_label_1
_geom_bond_atom_site_label_2
_geom_bond_distance
S C1 1.707(3)
S C3 1.729(2)
O1 C4 1.222(3)
N1 C3 1.303(3)
N1 C2 1.381(3)
C1 C2 1.332(5)
C1 H1A 0.9300
O2 C7 1.334(3)
O2 N3 1.420(3)
N2 C4 1.369(3)
N2 C3 1.377(3)
N2 H2A 0.8600
C2 H2B 0.9300
N3 C6 1.296(4)
C4 C5 1.468(3)
C5 C7 1.358(4)
C5 C6 1.411(4)
C6 H6A 0.9300
C7 C8 1.483(4)
C8 H8A 0.9600
C8 H8B 0.9600
C8 H8C 0.9600

loop_
_geom_hbond_atom_site_label_D
_geom_hbond_atom_site_label_H
_geom_hbond_atom_site_label_A
_geom_hbond_site_symmetry_A
_geom_hbond_distance_DH
_geom_hbond_distance_HA
_geom_hbond_distance_DA
_geom_hbond_angle_DHA
N2 H2A N1 3_656 0.86 2.14 2.970(3) 162
C6 H6A O1 2_645 0.93 2.36 3.287(4) 171

loop_
_geom_torsion_atom_site_label_1
_geom_torsion_atom_site_label_2
_geom_torsion_atom_site_label_3
_geom_torsion_atom_site_label_4
_geom_torsion
C3 S C1 C2 0.8(3)
S C1 C2 N1 -0.6(4)
C3 N1 C2 C1 -0.1(4)
C7 O2 N3 C6 -0.6(3)
C2 N1 C3 N2 -177.4(2)
C2 N1 C3 S 0.7(3)
C4 N2 C3 N1 178.5(2)
C4 N2 C3 S 0.6(3)
C1 S C3 N1 -0.9(2)
C1 S C3 N2 177.2(2)
C3 N2 C4 O1 5.7(4)
C3 N2 C4 C5 -173.0(2)
O1 C4 C5 C7 28.5(4)
N2 C4 C5 C7 -152.8(2)
O1 C4 C5 C6 -145.8(3)
N2 C4 C5 C6 32.8(4)
O2 N3 C6 C5 -0.1(3)
C7 C5 C6 N3 0.8(3)
C4 C5 C6 N3 176.1(3)
N3 O2 C7 C5 1.2(3)
N3 O2 C7 C8 -179.9(2)
C6 C5 C7 O2 -1.2(3)
C4 C5 C7 O2 -176.7(2)
C6 C5 C7 C8 -179.8(3)
C4 C5 C7 C8 4.6(5)
